data_7223652
loop_
_publ_author_name
'Pfeiffer, Constance R.'
'Feaster, Kyle A.'
'Dalgarno, Scott J.'
'Atwood, Jerry L.'

_publ_section_title
;
 Syntheses and characterization of aryl-substituted pyrogallol[4]arenes
 and resorcin[4]arenes
;
_journal_issue 2
_journal_name_full CrystEngComm
_journal_page_first 222
_journal_paper_doi 10.1039/C5CE01792K
_journal_volume 18
_journal_year 2016
_chemical_formula_moiety 'C56 H48 O16, 14(C2 H6 O S)'
_chemical_formula_sum 'C84 H132 O30 S14'
_chemical_formula_weight 2070.73
_space_group_crystal_system triclinic
_space_group_IT_number 2
_space_group_name_Hall '-P 1'
_space_group_name_H-M_alt 'P -1'
_symmetry_cell_setting triclinic
_symmetry_Int_Tables_number 2
_symmetry_space_group_name_Hall '-P 1'
_symmetry_space_group_name_H-M 'P -1'
_atom_sites_solution_hydrogens geom
_audit_creation_method SHELXL-2014/7
_audit_update_record
;
2015-06-05 deposited with the CCDC.
2015-10-21 downloaded from the CCDC.
;
_cell_angle_alpha 105.3400(10)
_cell_angle_beta 102.6120(10)
_cell_angle_gamma 106.3690(10)
_cell_formula_units_Z 2
_cell_length_a 13.3120(3)
_cell_length_b 17.0039(4)
_cell_length_c 22.7649(5)
_cell_measurement_reflns_used 9937
_cell_measurement_temperature 173(2)
_cell_measurement_theta_max 64.2
_cell_measurement_theta_min 2.9
_cell_volume 4522.76(19)
_computing_cell_refinement 'APEX2 (Bruker AXS, 2008)'
_computing_data_collection 'APEX2 (Bruker AXS, 2008)'
_computing_data_reduction 'APEX2 (Bruker AXS, 2008)'
_computing_molecular_graphics 'X-SEED, Barbour, 2001'
_computing_publication_material 'CIFTAB (Sheldrick, 2013)'
_computing_structure_refinement 'SHELXL-2013 (Sheldrick, 2013)'
_computing_structure_solution 'SHELXS-2013 (Sheldrick, 2013)'
_diffrn_ambient_temperature 173(2)
_diffrn_measured_fraction_theta_full 0.962
_diffrn_measured_fraction_theta_max 0.962
_diffrn_measurement_device_type 'Bruker APEXII CCD area detector'
_diffrn_measurement_method 'omega and phi scans'
_diffrn_radiation_type CuK\a
_diffrn_radiation_wavelength 1.54178
_diffrn_reflns_av_R_equivalents 0.0331
_diffrn_reflns_av_unetI/netI 0.0428
_diffrn_reflns_laue_measured_fraction_full 0.962
_diffrn_reflns_laue_measured_fraction_max 0.962
_diffrn_reflns_limit_h_max 15
_diffrn_reflns_limit_h_min -15
_diffrn_reflns_limit_k_max 19
_diffrn_reflns_limit_k_min -20
_diffrn_reflns_limit_l_max 26
_diffrn_reflns_limit_l_min -26
_diffrn_reflns_number 53435
_diffrn_reflns_point_group_measured_fraction_full 0.962
_diffrn_reflns_point_group_measured_fraction_max 0.962
_diffrn_reflns_theta_full 65.499
_diffrn_reflns_theta_max 65.499
_diffrn_reflns_theta_min 2.121
_diffrn_source 'Incoatec micro-focus Cu tube'
_diffrn_standards_decay_% 0.0
_exptl_absorpt_coefficient_mu 3.818
_exptl_absorpt_correction_T_max 0.83
_exptl_absorpt_correction_T_min 0.71
_exptl_absorpt_correction_type multi-scan
_exptl_absorpt_process_details
;
 Data were corrected for decay and absorption using the program SADABS 
 (Sheldrick, G. M. (2003). SADABS. Version 2.10. University of
 G\"ottingen, Germany).
;
_exptl_crystal_colour Violet
_exptl_crystal_density_diffrn 1.521
_exptl_crystal_description Prism
_exptl_crystal_F_000 2200
_exptl_crystal_size_max 0.100
_exptl_crystal_size_mid 0.100
_exptl_crystal_size_min 0.050
_refine_diff_density_max 0.581
_refine_diff_density_min -0.540
_refine_diff_density_rms 0.126
_refine_ls_extinction_method none
_refine_ls_goodness_of_fit_ref 2.490
_refine_ls_hydrogen_treatment constr
_refine_ls_matrix_type full
_refine_ls_number_parameters 649
_refine_ls_number_reflns 14967
_refine_ls_number_restraints 0
_refine_ls_restrained_S_all 2.490
_refine_ls_R_factor_all 0.1907
_refine_ls_R_factor_gt 0.1669
_refine_ls_shift/su_max 0.000
_refine_ls_shift/su_mean 0.000
_refine_ls_structure_factor_coef Fsqd
_refine_ls_weighting_details 'w=1/[\s^2^(Fo^2^)+(0.2000P)^2^] where P=(Fo^2^+2Fc^2^)/3'
_refine_ls_weighting_scheme calc
_refine_ls_wR_factor_gt 0.5569
_refine_ls_wR_factor_ref 0.5766
_reflns_Friedel_coverage 0.000
_reflns_number_gt 10713
_reflns_number_total 14967
_reflns_threshold_expression 'I > 2\s(I)'
_cod_data_source_file c5ce01792k2.cif
_cod_data_source_block Cocrystal2
_cod_original_cell_volume 4522.76(18)
_cod_database_code 7223652
_shelx_shelxl_version_number 2014/7
_shelx_space_group_comment
;
The symmetry employed for this shelxl refinement is uniquely defined
by the following loop, which should always be used as a source of
symmetry information in preference to the above space-group names.
They are only intended as comments.
;
_shelx_estimated_absorpt_t_min 0.701
_shelx_estimated_absorpt_t_max 0.832

loop_
_space_group_symop_operation_xyz
'x, y, z'
'-x, -y, -z'

loop_
_atom_site_label
_atom_site_type_symbol
_atom_site_fract_x
_atom_site_fract_y
_atom_site_fract_z
_atom_site_U_iso_or_equiv
_atom_site_adp_type
_atom_site_occupancy
_atom_site_site_symmetry_order
_atom_site_calc_flag
_atom_site_refinement_flags_posn
_atom_site_refinement_flags_adp
O12A O 0.2353(4) 0.6011(4) 0.5191(2) 0.0622(13) Uani 1 1 d . .
O6A O 0.6382(4) 0.8008(4) 0.9277(2) 0.0601(13) Uani 1 1 d . .
O10A O 0.2779(4) 0.4206(4) 0.6463(3) 0.0762(17) Uani 1 1 d . .
O4A O 0.6125(5) 0.9900(3) 0.8035(3) 0.0630(13) Uani 1 1 d . .
O1A O 0.3813(5) 0.8182(3) 0.5101(2) 0.0637(14) Uani 1 1 d . .
O13A O 0.3630(4) 1.0382(4) 0.8762(2) 0.0634(14) Uani 1 1 d . .
O3A O 0.3236(5) 1.0139(4) 0.6840(3) 0.0710(15) Uani 1 1 d . .
C26A C 0.4642(5) 0.6274(4) 0.6523(3) 0.0434(14) Uani 1 1 d . .
H26A H 0.5370 0.6676 0.6762 0.052 Uiso 1 1 calc R U
C12A C 0.4020(5) 0.8299(4) 0.8342(3) 0.0477(15) Uani 1 1 d . .
H12A H 0.3238 0.8072 0.8233 0.057 Uiso 1 1 calc R U
O11A O 0.1517(4) 0.4518(3) 0.5449(3) 0.0725(15) Uani 1 1 d . .
C22A C 0.3174(5) 0.4937(4) 0.6332(3) 0.0494(16) Uani 1 1 d . .
C5A C 0.4030(5) 0.8225(4) 0.6726(3) 0.0403(13) Uani 1 1 d . .
H5A H 0.4214 0.7901 0.6987 0.048 Uiso 1 1 calc R U
C10A C 0.5792(5) 0.8345(4) 0.8893(3) 0.0476(15) Uani 1 1 d . .
C9A C 0.6274(5) 0.8953(4) 0.8661(3) 0.0388(13) Uani 1 1 d . .
O9A O 0.5019(6) 0.4229(4) 0.7905(3) 0.0829(18) Uani 1 1 d . .
C18A C 0.4669(6) 0.5498(5) 0.7808(3) 0.0570(18) Uani 1 1 d . .
O5A O 0.7410(4) 0.9239(4) 0.8829(3) 0.0672(14) Uani 1 1 d . .
C25A C 0.4040(5) 0.6465(5) 0.6036(3) 0.0489(16) Uani 1 1 d . .
C2A C 0.3413(6) 0.9097(5) 0.5928(3) 0.0598(18) Uani 1 1 d . .
C11A C 0.4629(5) 0.7977(5) 0.8731(3) 0.0505(16) Uani 1 1 d . .
C1A C 0.3757(5) 0.8439(4) 0.5720(3) 0.0437(14) Uani 1 1 d . .
C7A C 0.3837(6) 0.9312(4) 0.7686(3) 0.0459(15) Uani 1 1 d . .
H7A H 0.4250 0.9957 0.7841 0.055 Uiso 1 1 calc R U
C19A C 0.4383(5) 0.6188(4) 0.8062(3) 0.0475(15) Uani 1 1 d . .
H19A H 0.4287 0.6548 0.7815 0.057 Uiso 1 1 calc R U
C27A C 0.4270(5) 0.5556(4) 0.6686(3) 0.0445(14) Uani 1 1 d . .
O16A O 0.5608(6) 0.6419(4) 0.5207(3) 0.0745(17) Uani 1 1 d . .
C24A C 0.2971(5) 0.5878(4) 0.5681(3) 0.0468(15) Uani 1 1 d . .
C23A C 0.2534(5) 0.5122(5) 0.5827(4) 0.062(2) Uani 1 1 d . .
C28A C 0.4499(6) 0.7253(5) 0.5866(3) 0.0474(15) Uani 1 1 d . .
H28A H 0.4240 0.7054 0.5386 0.057 Uiso 1 1 calc R U
C8A C 0.5649(6) 0.9268(4) 0.8258(3) 0.0471(15) Uani 1 1 d . .
C13A C 0.4490(6) 0.8932(4) 0.8105(3) 0.0512(17) Uani 1 1 d . .
C21A C 0.4978(5) 0.5347(4) 0.7176(3) 0.0447(14) Uani 1 1 d . .
H21A H 0.4828 0.4706 0.6993 0.054 Uiso 1 1 calc R U
C6A C 0.4041(5) 0.7967(4) 0.6097(3) 0.0443(14) Uani 1 1 d . .
C14A C 0.4101(6) 0.7268(4) 0.8970(3) 0.0513(16) Uani 1 1 d . .
H14A H 0.4543 0.7465 0.9433 0.062 Uiso 1 1 calc R U
O7A O 0.4070(6) 0.6012(5) 0.9564(3) 0.098(2) Uani 1 1 d . .
O2A O 0.3109(5) 0.9530(4) 0.5526(3) 0.0783(17) Uani 1 1 d . .
O15A O 0.6151(5) 0.4734(5) 0.6433(3) 0.094(2) Uani 1 1 d . .
C4A C 0.3756(6) 0.8949(4) 0.6988(3) 0.0470(15) Uani 1 1 d . .
C29A C 0.2732(6) 0.9173(4) 0.7803(3) 0.0490(15) Uani 1 1 d . .
O14A O 0.3685(6) 0.8495(4) 0.9854(3) 0.0798(17) Uani 1 1 d . .
C3A C 0.3442(7) 0.9394(5) 0.6583(3) 0.0605(19) Uani 1 1 d . .
C20A C 0.4224(5) 0.6400(4) 0.8648(3) 0.0422(14) Uani 1 1 d . .
C36A C 0.2940(6) 0.7169(5) 0.8965(3) 0.0533(17) Uani 1 1 d . .
C34A C 0.2630(6) 0.9727(4) 0.8346(3) 0.0528(16) Uani 1 1 d . .
C50A C 0.5742(6) 0.7605(5) 0.6069(4) 0.0581(18) Uani 1 1 d . .
C44A C 0.6799(6) 0.6589(5) 0.7845(4) 0.067(2) Uani 1 1 d . .
H44A H 0.6414 0.6834 0.8103 0.080 Uiso 1 1 calc R U
C16A C 0.4507(8) 0.5083(5) 0.8708(4) 0.070(2) Uani 1 1 d . .
C15A C 0.4255(7) 0.5817(5) 0.8977(3) 0.0568(18) Uani 1 1 d . .
C43A C 0.6206(5) 0.5806(4) 0.7343(3) 0.0433(14) Uani 1 1 d . .
C48A C 0.6785(6) 0.5494(5) 0.6958(3) 0.0552(17) Uani 1 1 d . .
O8A O 0.4503(7) 0.4535(5) 0.9067(4) 0.108(3) Uani 1 1 d . .
C30A C 0.1767(7) 0.8552(6) 0.7355(4) 0.077(2) Uani 1 1 d . .
H30A H 0.1801 0.8221 0.6957 0.093 Uiso 1 1 calc R U
C46A C 0.8448(7) 0.6744(6) 0.7596(5) 0.074(2) Uani 1 1 d . .
H46A H 0.9199 0.7080 0.7675 0.089 Uiso 1 1 calc R U
C41A C 0.2769(7) 0.7824(7) 0.9417(3) 0.072(2) Uani 1 1 d . .
C55A C 0.6270(6) 0.7145(6) 0.5719(4) 0.064(2) Uani 1 1 d . .
C17A C 0.4724(7) 0.4932(5) 0.8168(4) 0.0624(19) Uani 1 1 d . .
C47A C 0.7922(7) 0.5976(7) 0.7086(4) 0.071(2) Uani 1 1 d . .
H47A H 0.8314 0.5765 0.6818 0.086 Uiso 1 1 calc R U
C51A C 0.6417(6) 0.8331(6) 0.6626(4) 0.067(2) Uani 1 1 d . .
H51A H 0.6078 0.8644 0.6878 0.080 Uiso 1 1 calc R U
C37A C 0.2063(6) 0.6532(6) 0.8532(4) 0.069(2) Uani 1 1 d . .
H37A H 0.2172 0.6098 0.8218 0.083 Uiso 1 1 calc R U
C32A C 0.0694(9) 0.9008(9) 0.7981(6) 0.111(4) Uani 1 1 d . .
H32A H -0.0011 0.8992 0.8011 0.133 Uiso 1 1 calc R U
C40A C 0.1709(8) 0.7756(8) 0.9435(5) 0.087(3) Uani 1 1 d . .
H40A H 0.1600 0.8175 0.9761 0.105 Uiso 1 1 calc R U
C45A C 0.7885(7) 0.7025(7) 0.7991(5) 0.080(3) Uani 1 1 d . .
H45A H 0.8261 0.7528 0.8369 0.096 Uiso 1 1 calc R U
C33A C 0.1588(7) 0.9616(5) 0.8437(4) 0.067(2) Uani 1 1 d . .
H33A H 0.1529 0.9970 0.8818 0.080 Uiso 1 1 calc R U
C38A C 0.0946(6) 0.6453(7) 0.8507(5) 0.082(3) Uani 1 1 d . .
H38A H 0.0316 0.5998 0.8186 0.098 Uiso 1 1 calc R U
C54A C 0.7444(9) 0.7475(8) 0.5897(6) 0.096(3) Uani 1 1 d . .
H54A H 0.7815 0.7228 0.5630 0.115 Uiso 1 1 calc R U
C31A C 0.0753(8) 0.8385(8) 0.7454(5) 0.087(3) Uani 1 1 d . .
H31A H 0.0131 0.7879 0.7182 0.104 Uiso 1 1 calc R U
C39A C 0.0881(9) 0.7116(7) 0.9004(6) 0.085(3) Uani 1 1 d . .
H39A H 0.0166 0.7088 0.9021 0.102 Uiso 1 1 calc R U
C49A C 0.6797(9) 0.4475(8) 0.6037(5) 0.108(4) Uani 1 1 d . .
H49A H 0.6327 0.3940 0.5673 0.162 Uiso 1 1 calc R U
H49B H 0.7098 0.4942 0.5878 0.162 Uiso 1 1 calc R U
H49C H 0.7405 0.4367 0.6293 0.162 Uiso 1 1 calc R U
C52A C 0.7558(9) 0.8604(9) 0.6817(6) 0.094(3) Uani 1 1 d . .
H52A H 0.7973 0.9100 0.7194 0.113 Uiso 1 1 calc R U
C56A C 0.6040(11) 0.5896(7) 0.4821(6) 0.112(4) Uani 1 1 d . .
H56A H 0.5432 0.5405 0.4479 0.168 Uiso 1 1 calc R U
H56B H 0.6497 0.6248 0.4632 0.168 Uiso 1 1 calc R U
H56C H 0.6492 0.5672 0.5086 0.168 Uiso 1 1 calc R U
C35A C 0.3551(10) 1.0839(8) 0.9362(5) 0.110(4) Uani 1 1 d . .
H35A H 0.4273 1.1286 0.9631 0.166 Uiso 1 1 calc R U
H35B H 0.3009 1.1120 0.9288 0.166 Uiso 1 1 calc R U
H35C H 0.3317 1.0427 0.9579 0.166 Uiso 1 1 calc R U
C42A C 0.3603(10) 0.9265(7) 1.0260(5) 0.097(3) Uani 1 1 d . .
H42A H 0.4342 0.9670 1.0540 0.146 Uiso 1 1 calc R U
H42B H 0.3266 0.9549 0.9994 0.146 Uiso 1 1 calc R U
H42C H 0.3145 0.9101 1.0524 0.146 Uiso 1 1 calc R U
C53A C 0.8068(11) 0.8217(12) 0.6509(9) 0.157(8) Uani 1 1 d . .
H53A H 0.8849 0.8401 0.6670 0.188 Uiso 1 1 calc R U

loop_
_atom_site_aniso_label
_atom_site_aniso_U_11
_atom_site_aniso_U_22
_atom_site_aniso_U_33
_atom_site_aniso_U_23
_atom_site_aniso_U_13
_atom_site_aniso_U_12
O12A 0.059(3) 0.074(3) 0.044(3) 0.001(2) 0.022(2) 0.026(3)
O6A 0.060(3) 0.068(3) 0.047(3) 0.007(2) 0.014(2) 0.029(3)
O10A 0.040(3) 0.070(4) 0.092(4) -0.007(3) 0.027(3) 0.009(3)
O4A 0.083(4) 0.041(3) 0.068(3) 0.018(2) 0.041(3) 0.014(3)
O1A 0.094(4) 0.060(3) 0.036(2) 0.016(2) 0.032(2) 0.019(3)
O13A 0.051(3) 0.079(4) 0.045(3) 0.000(2) 0.018(2) 0.019(3)
O3A 0.112(5) 0.059(3) 0.071(3) 0.030(3) 0.051(3) 0.050(3)
C26A 0.036(3) 0.044(3) 0.029(3) -0.010(2) 0.009(2) 0.004(3)
C12A 0.044(3) 0.043(4) 0.038(3) -0.005(3) 0.017(3) 0.004(3)
O11A 0.057(3) 0.043(3) 0.073(4) -0.011(2) 0.003(3) -0.006(2)
C22A 0.039(3) 0.028(3) 0.067(4) -0.004(3) 0.030(3) 0.001(3)
C5A 0.051(3) 0.038(3) 0.035(3) 0.010(3) 0.021(3) 0.019(3)
C10A 0.044(3) 0.048(4) 0.035(3) -0.006(3) 0.015(3) 0.010(3)
C9A 0.042(3) 0.025(3) 0.042(3) -0.001(2) 0.011(2) 0.016(3)
O9A 0.123(5) 0.064(4) 0.102(5) 0.042(3) 0.072(4) 0.052(4)
C18A 0.056(4) 0.053(4) 0.043(4) -0.008(3) 0.017(3) 0.014(3)
O5A 0.045(3) 0.066(3) 0.079(4) 0.011(3) 0.024(3) 0.012(2)
C25A 0.045(3) 0.057(4) 0.032(3) -0.006(3) 0.016(3) 0.017(3)
C2A 0.068(5) 0.062(5) 0.049(4) 0.017(4) 0.017(3) 0.027(4)
C11A 0.043(3) 0.062(4) 0.036(3) -0.005(3) 0.019(3) 0.020(3)
C1A 0.054(4) 0.033(3) 0.039(3) 0.009(3) 0.013(3) 0.013(3)
C7A 0.068(4) 0.029(3) 0.037(3) 0.005(2) 0.021(3) 0.015(3)
C19A 0.053(4) 0.028(3) 0.060(4) 0.015(3) 0.021(3) 0.010(3)
C27A 0.039(3) 0.037(3) 0.045(3) -0.003(3) 0.020(3) 0.006(3)
O16A 0.120(5) 0.065(3) 0.077(4) 0.024(3) 0.065(4) 0.063(4)
C24A 0.044(3) 0.044(4) 0.042(3) -0.006(3) 0.014(3) 0.021(3)
C23A 0.036(3) 0.054(4) 0.071(5) -0.012(4) 0.015(3) 0.014(3)
C28A 0.059(4) 0.056(4) 0.031(3) 0.010(3) 0.017(3) 0.028(3)
C8A 0.053(4) 0.042(3) 0.051(4) 0.011(3) 0.028(3) 0.019(3)
C13A 0.057(4) 0.039(3) 0.040(3) -0.015(3) 0.024(3) 0.011(3)
C21A 0.045(3) 0.046(4) 0.050(3) 0.011(3) 0.023(3) 0.025(3)
C6A 0.038(3) 0.048(4) 0.038(3) 0.009(3) 0.006(2) 0.012(3)
C14A 0.068(4) 0.049(4) 0.038(3) 0.005(3) 0.028(3) 0.024(3)
O7A 0.140(6) 0.128(6) 0.091(5) 0.071(5) 0.088(5) 0.071(5)
O2A 0.109(5) 0.081(4) 0.063(3) 0.045(3) 0.037(3) 0.036(4)
O15A 0.076(4) 0.122(6) 0.068(4) -0.005(4) 0.038(3) 0.037(4)
C4A 0.068(4) 0.039(3) 0.037(3) 0.010(3) 0.028(3) 0.018(3)
C29A 0.063(4) 0.043(4) 0.046(3) 0.020(3) 0.019(3) 0.019(3)
O14A 0.109(5) 0.075(4) 0.052(3) 0.007(3) 0.033(3) 0.037(4)
C3A 0.086(5) 0.063(5) 0.049(4) 0.014(3) 0.030(4) 0.048(4)
C20A 0.054(4) 0.030(3) 0.042(3) 0.004(2) 0.020(3) 0.016(3)
C36A 0.066(4) 0.065(4) 0.039(3) 0.021(3) 0.027(3) 0.027(4)
C34A 0.061(4) 0.040(3) 0.062(4) 0.013(3) 0.037(3) 0.017(3)
C50A 0.069(5) 0.057(4) 0.057(4) 0.026(4) 0.021(4) 0.028(4)
C44A 0.047(4) 0.069(5) 0.055(4) -0.007(4) 0.012(3) 0.009(4)
C16A 0.088(6) 0.046(4) 0.088(6) 0.036(4) 0.030(5) 0.026(4)
C15A 0.083(5) 0.050(4) 0.054(4) 0.025(3) 0.047(4) 0.023(4)
C43A 0.048(4) 0.043(3) 0.045(3) 0.020(3) 0.022(3) 0.016(3)
C48A 0.067(5) 0.053(4) 0.058(4) 0.021(3) 0.027(4) 0.032(4)
O8A 0.158(7) 0.082(5) 0.128(6) 0.069(5) 0.084(6) 0.045(5)
C30A 0.058(5) 0.080(6) 0.070(5) 0.007(4) 0.031(4) -0.001(4)
C46A 0.043(4) 0.082(6) 0.086(6) 0.022(5) 0.008(4) 0.023(4)
C41A 0.086(6) 0.117(7) 0.033(4) 0.026(4) 0.026(4) 0.061(6)
C55A 0.052(4) 0.076(5) 0.072(5) 0.032(4) 0.033(4) 0.020(4)
C17A 0.076(5) 0.042(4) 0.075(5) 0.017(4) 0.041(4) 0.020(4)
C47A 0.069(5) 0.108(7) 0.074(5) 0.050(5) 0.038(4) 0.057(5)
C51A 0.047(4) 0.064(5) 0.078(5) 0.033(4) 0.009(4) 0.005(4)
C37A 0.055(5) 0.078(6) 0.078(5) 0.022(5) 0.035(4) 0.023(4)
C32A 0.069(6) 0.137(11) 0.121(9) 0.016(8) 0.037(6) 0.050(7)
C40A 0.085(7) 0.137(10) 0.065(5) 0.028(6) 0.045(5) 0.068(7)
C45A 0.057(5) 0.079(6) 0.076(6) 0.010(5) 0.019(4) 0.002(4)
C33A 0.069(5) 0.058(5) 0.084(6) 0.025(4) 0.030(4) 0.033(4)
C38A 0.041(4) 0.106(7) 0.099(7) 0.025(6) 0.025(4) 0.033(5)
C54A 0.088(7) 0.100(8) 0.153(11) 0.067(8) 0.082(8) 0.056(7)
C31A 0.084(6) 0.137(9) 0.079(6) 0.067(6) 0.042(5) 0.057(6)
C39A 0.087(7) 0.093(7) 0.121(9) 0.060(7) 0.069(7) 0.051(6)
C49A 0.108(8) 0.105(8) 0.111(8) 0.003(6) 0.085(7) 0.033(7)
C52A 0.052(6) 0.110(9) 0.105(8) 0.033(7) 0.016(5) 0.017(6)
C56A 0.171(11) 0.089(7) 0.138(10) 0.038(7) 0.113(9) 0.090(8)
C35A 0.115(9) 0.108(8) 0.082(7) -0.012(6) 0.054(7) 0.029(7)
C42A 0.128(9) 0.101(8) 0.096(7) 0.039(6) 0.056(7) 0.070(7)
C53A 0.066(8) 0.171(16) 0.166(15) 0.108(13) -0.035(8) -0.047(9)

loop_
_atom_type_symbol
_atom_type_description
_atom_type_scat_dispersion_real
_atom_type_scat_dispersion_imag
_atom_type_scat_source
C C 0.0181 0.0091 'International Tables Vol C Tables 4.2.6.8 and 6.1.1.4'
H H 0.0000 0.0000 'International Tables Vol C Tables 4.2.6.8 and 6.1.1.4'
O O 0.0492 0.0322 'International Tables Vol C Tables 4.2.6.8 and 6.1.1.4'
S S 0.3331 0.5567 'International Tables Vol C Tables 4.2.6.8 and 6.1.1.4'

loop_
_geom_angle_atom_site_label_1
_geom_angle_atom_site_label_2
_geom_angle_atom_site_label_3
_geom_angle
C34A O13A C35A 113.3(6)
C27A C26A C25A 125.1(6)
C27A C26A H26A 117.5
C25A C26A H26A 117.5
C13A C12A C11A 123.6(6)
C13A C12A H12A 118.2
C11A C12A H12A 118.2
O10A C22A C27A 120.9(7)
O10A C22A C23A 121.8(6)
C27A C22A C23A 117.3(6)
C6A C5A C4A 122.0(6)
C6A C5A H5A 119.0
C4A C5A H5A 119.0
C9A C10A O6A 123.2(6)
C9A C10A C11A 121.4(7)
O6A C10A C11A 115.4(6)
C10A C9A O5A 116.4(6)
C10A C9A C8A 121.9(6)
O5A C9A C8A 121.7(6)
C19A C18A C17A 116.4(6)
C19A C18A C21A 122.5(7)
C17A C18A C21A 121.0(6)
C26A C25A C24A 118.0(7)
C26A C25A C28A 123.0(6)
C24A C25A C28A 119.0(6)
C1A C2A O2A 120.2(6)
C1A C2A C3A 119.6(7)
O2A C2A C3A 120.0(7)
C12A C11A C10A 116.4(7)
C12A C11A C14A 122.9(6)
C10A C11A C14A 120.7(6)
C2A C1A C6A 122.5(6)
C2A C1A O1A 120.6(6)
C6A C1A O1A 116.8(6)
C4A C7A C29A 114.2(6)
C4A C7A C13A 112.1(5)
C29A C7A C13A 108.0(5)
C4A C7A H7A 107.4
C29A C7A H7A 107.4
C13A C7A H7A 107.4
C18A C19A C20A 124.5(6)
C18A C19A H19A 117.8
C20A C19A H19A 117.8
C26A C27A C22A 118.6(6)
C26A C27A C21A 122.9(6)
C22A C27A C21A 118.3(6)
C55A O16A C56A 122.0(8)
O12A C24A C25A 121.1(7)
O12A C24A C23A 119.2(6)
C25A C24A C23A 119.7(6)
O11A C23A C24A 119.5(7)
O11A C23A C22A 119.1(7)
C24A C23A C22A 121.2(6)
C25A C28A C50A 112.9(5)
C25A C28A C6A 112.8(5)
C50A C28A C6A 112.0(6)
C25A C28A H28A 106.2
C50A C28A H28A 106.2
C6A C28A H28A 106.2
O4A C8A C13A 119.4(6)
O4A C8A C9A 122.6(6)
C13A C8A C9A 117.9(6)
C12A C13A C8A 118.8(7)
C12A C13A C7A 124.6(6)
C8A C13A C7A 116.6(6)
C27A C21A C43A 115.7(5)
C27A C21A C18A 112.5(5)
C43A C21A C18A 108.8(5)
C27A C21A H21A 106.4
C43A C21A H21A 106.4
C18A C21A H21A 106.4
C1A C6A C5A 118.3(6)
C1A C6A C28A 121.6(5)
C5A C6A C28A 119.6(5)
C36A C14A C11A 114.1(6)
C36A C14A C20A 113.4(6)
C11A C14A C20A 112.2(5)
C36A C14A H14A 105.4
C11A C14A H14A 105.4
C20A C14A H14A 105.4
C48A O15A C49A 111.6(7)
C5A C4A C3A 117.8(5)
C5A C4A C7A 124.2(6)
C3A C4A C7A 117.9(6)
C30A C29A C34A 116.6(7)
C30A C29A C7A 121.8(6)
C34A C29A C7A 121.3(6)
C41A O14A C42A 121.2(8)
O3A C3A C4A 118.7(6)
O3A C3A C2A 121.7(7)
C4A C3A C2A 119.5(6)
C19A C20A C15A 117.1(6)
C19A C20A C14A 122.9(6)
C15A C20A C14A 119.9(5)
C37A C36A C41A 117.6(7)
C37A C36A C14A 123.3(7)
C41A C36A C14A 118.9(7)
C29A C34A O13A 114.0(6)
C29A C34A C33A 120.9(7)
O13A C34A C33A 125.1(6)
C55A C50A C51A 117.4(7)
C55A C50A C28A 118.5(7)
C51A C50A C28A 123.8(7)
C45A C44A C43A 124.1(8)
C45A C44A H44A 118.0
C43A C44A H44A 118.0
C17A C16A O8A 123.2(8)
C17A C16A C15A 122.4(7)
O8A C16A C15A 114.4(8)
O7A C15A C20A 117.8(6)
O7A C15A C16A 123.4(7)
C20A C15A C16A 118.8(6)
C44A C43A C48A 116.1(6)
C44A C43A C21A 122.8(6)
C48A C43A C21A 120.8(6)
C43A C48A O15A 114.8(6)
C43A C48A C47A 120.3(7)
O15A C48A C47A 124.8(7)
C29A C30A C31A 123.5(9)
C29A C30A H30A 118.3
C31A C30A H30A 118.3
C45A C46A C47A 119.5(8)
C45A C46A H46A 120.2
C47A C46A H46A 120.2
O14A C41A C40A 121.9(8)
O14A C41A C36A 117.1(7)
C40A C41A C36A 120.9(9)
O16A C55A C50A 116.6(7)
O16A C55A C54A 123.9(8)
C50A C55A C54A 119.4(9)
C16A C17A O9A 123.5(7)
C16A C17A C18A 120.5(7)
O9A C17A C18A 116.0(6)
C46A C47A C48A 119.8(7)
C46A C47A H47A 120.1
C48A C47A H47A 120.1
C52A C51A C50A 122.1(10)
C52A C51A H51A 119.0
C50A C51A H51A 119.0
C36A C37A C38A 123.7(8)
C36A C37A H37A 118.1
C38A C37A H37A 118.1
C33A C32A C31A 122.4(9)
C33A C32A H32A 118.8
C31A C32A H32A 118.8
C39A C40A C41A 118.7(9)
C39A C40A H40A 120.6
C41A C40A H40A 120.6
C44A C45A C46A 119.9(9)
C44A C45A H45A 120.0
C46A C45A H45A 120.0
C32A C33A C34A 118.9(9)
C32A C33A H33A 120.6
C34A C33A H33A 120.6
C39A C38A C37A 113.3(9)
C39A C38A H38A 123.3
C37A C38A H38A 123.3
C55A C54A C53A 118.0(11)
C55A C54A H54A 121.0
C53A C54A H54A 121.0
C30A C31A C32A 116.2(11)
C30A C31A H31A 121.9
C32A C31A H31A 121.9
C40A C39A C38A 125.4(9)
C40A C39A H39A 117.3
C38A C39A H39A 117.3
O15A C49A H49A 109.5
O15A C49A H49B 109.5
H49A C49A H49B 109.5
O15A C49A H49C 109.5
H49A C49A H49C 109.5
H49B C49A H49C 109.5
C53A C52A C51A 122.7(13)
C53A C52A H52A 118.7
C51A C52A H52A 118.7
O16A C56A H56A 109.5
O16A C56A H56B 109.5
H56A C56A H56B 109.5
O16A C56A H56C 109.5
H56A C56A H56C 109.5
H56B C56A H56C 109.5
O13A C35A H35A 109.5
O13A C35A H35B 109.5
H35A C35A H35B 109.5
O13A C35A H35C 109.5
H35A C35A H35C 109.5
H35B C35A H35C 109.5
O14A C42A H42A 109.5
O14A C42A H42B 109.5
H42A C42A H42B 109.5
O14A C42A H42C 109.5
H42A C42A H42C 109.5
H42B C42A H42C 109.5
C52A C53A C54A 119.8(12)
C52A C53A H53A 120.1
C54A C53A H53A 120.1

loop_
_geom_bond_atom_site_label_1
_geom_bond_atom_site_label_2
_geom_bond_distance
O12A C24A 1.345(8)
O6A C10A 1.390(8)
O10A C22A 1.345(9)
O4A C8A 1.364(8)
O1A C1A 1.387(7)
O13A C34A 1.402(9)
O13A C35A 1.423(10)
O3A C3A 1.377(9)
C26A C27A 1.360(9)
C26A C25A 1.388(9)
C26A H26A 0.9500
C12A C13A 1.384(10)
C12A C11A 1.391(10)
C12A H12A 0.9500
O11A C23A 1.367(8)
C22A C27A 1.434(8)
C22A C23A 1.435(11)
C5A C6A 1.386(8)
C5A C4A 1.403(9)
C5A H5A 0.9500
C10A C9A 1.349(9)
C10A C11A 1.418(9)
C9A O5A 1.379(7)
C9A C8A 1.413(9)
O9A C17A 1.388(9)
C18A C19A 1.359(10)
C18A C17A 1.425(11)
C18A C21A 1.558(9)
C25A C24A 1.395(9)
C25A C28A 1.497(10)
C2A C1A 1.337(10)
C2A O2A 1.381(9)
C2A C3A 1.431(10)
C11A C14A 1.510(10)
C1A C6A 1.385(9)
C7A C4A 1.511(8)
C7A C29A 1.517(9)
C7A C13A 1.538(10)
C7A H7A 1.0000
C19A C20A 1.367(9)
C19A H19A 0.9500
C27A C21A 1.483(9)
O16A C55A 1.354(11)
O16A C56A 1.410(9)
C24A C23A 1.411(11)
C28A C50A 1.508(10)
C28A C6A 1.530(9)
C28A H28A 1.0000
C8A C13A 1.412(9)
C21A C43A 1.510(9)
C21A H21A 1.0000
C14A C36A 1.504(10)
C14A C20A 1.535(9)
C14A H14A 1.0000
O7A C15A 1.383(8)
O15A C48A 1.391(10)
O15A C49A 1.445(9)
C4A C3A 1.405(10)
C29A C30A 1.378(11)
C29A C34A 1.401(9)
O14A C41A 1.366(11)
O14A C42A 1.437(12)
C20A C15A 1.395(9)
C36A C37A 1.315(11)
C36A C41A 1.411(11)
C34A C33A 1.415(10)
C50A C55A 1.401(11)
C50A C51A 1.410(12)
C44A C45A 1.344(11)
C44A C43A 1.383(10)
C44A H44A 0.9500
C16A C17A 1.302(12)
C16A O8A 1.391(9)
C16A C15A 1.401(11)
C43A C48A 1.386(9)
C48A C47A 1.425(11)
C30A C31A 1.379(12)
C30A H30A 0.9500
C46A C45A 1.366(13)
C46A C47A 1.368(13)
C46A H46A 0.9500
C41A C40A 1.394(11)
C55A C54A 1.425(12)
C47A H47A 0.9500
C51A C52A 1.385(12)
C51A H51A 0.9500
C37A C38A 1.442(10)
C37A H37A 0.9500
C32A C33A 1.327(14)
C32A C31A 1.408(16)
C32A H32A 0.9500
C40A C39A 1.284(14)
C40A H40A 0.9500
C45A H45A 0.9500
C33A H33A 0.9500
C38A C39A 1.408(14)
C38A H38A 0.9500
C54A C53A 1.48(2)
C54A H54A 0.9500
C31A H31A 0.9500
C39A H39A 0.9500
C49A H49A 0.9800
C49A H49B 0.9800
C49A H49C 0.9800
C52A C53A 1.27(2)
C52A H52A 0.9500
C56A H56A 0.9800
C56A H56B 0.9800
C56A H56C 0.9800
C35A H35A 0.9800
C35A H35B 0.9800
C35A H35C 0.9800
C42A H42A 0.9800
C42A H42B 0.9800
C42A H42C 0.9800
C53A H53A 0.9500

loop_
_geom_torsion_atom_site_label_1
_geom_torsion_atom_site_label_2
_geom_torsion_atom_site_label_3
_geom_torsion_atom_site_label_4
_geom_torsion
O6A C10A C9A O5A -0.4(8)
C11A C10A C9A O5A -177.4(5)
O6A C10A C9A C8A 178.3(5)
C11A C10A C9A C8A 1.3(9)
C27A C26A C25A C24A -0.2(9)
C27A C26A C25A C28A -178.3(6)
C13A C12A C11A C10A 1.2(9)
C13A C12A C11A C14A -178.2(5)
C9A C10A C11A C12A -2.2(9)
O6A C10A C11A C12A -179.4(5)
C9A C10A C11A C14A 177.2(5)
O6A C10A C11A C14A 0.0(8)
O2A C2A C1A C6A -178.1(7)
C3A C2A C1A C6A 6.7(11)
O2A C2A C1A O1A -0.1(11)
C3A C2A C1A O1A -175.3(7)
C17A C18A C19A C20A 4.6(11)
C21A C18A C19A C20A -172.5(6)
C25A C26A C27A C22A 0.1(9)
C25A C26A C27A C21A 175.0(5)
O10A C22A C27A C26A 178.3(5)
C23A C22A C27A C26A -0.4(8)
O10A C22A C27A C21A 3.2(8)
C23A C22A C27A C21A -175.5(5)
C26A C25A C24A O12A -178.3(5)
C28A C25A C24A O12A -0.1(8)
C26A C25A C24A C23A 0.6(8)
C28A C25A C24A C23A 178.8(5)
O12A C24A C23A O11A 3.5(9)
C25A C24A C23A O11A -175.4(6)
O12A C24A C23A C22A 178.0(5)
C25A C24A C23A C22A -0.9(9)
O10A C22A C23A O11A -3.4(9)
C27A C22A C23A O11A 175.3(6)
O10A C22A C23A C24A -177.9(6)
C27A C22A C23A C24A 0.7(9)
C26A C25A C28A C50A 22.8(8)
C24A C25A C28A C50A -155.2(6)
C26A C25A C28A C6A -105.3(7)
C24A C25A C28A C6A 76.6(7)
C10A C9A C8A O4A 178.1(6)
O5A C9A C8A O4A -3.3(9)
C10A C9A C8A C13A 0.7(9)
O5A C9A C8A C13A 179.3(5)
C11A C12A C13A C8A 0.7(9)
C11A C12A C13A C7A -178.7(5)
O4A C8A C13A C12A -179.2(5)
C9A C8A C13A C12A -1.7(8)
O4A C8A C13A C7A 0.3(8)
C9A C8A C13A C7A 177.8(5)
C4A C7A C13A C12A -104.1(7)
C29A C7A C13A C12A 22.6(8)
C4A C7A C13A C8A 76.5(7)
C29A C7A C13A C8A -156.9(5)
C26A C27A C21A C43A -17.9(8)
C22A C27A C21A C43A 156.9(5)
C26A C27A C21A C18A 107.9(7)
C22A C27A C21A C18A -77.3(7)
C19A C18A C21A C27A -39.4(9)
C17A C18A C21A C27A 143.6(7)
C19A C18A C21A C43A 90.1(8)
C17A C18A C21A C43A -86.9(8)
C2A C1A C6A C5A -4.1(10)
O1A C1A C6A C5A 177.9(6)
C2A C1A C6A C28A -176.3(6)
O1A C1A C6A C28A 5.7(9)
C4A C5A C6A C1A -0.8(10)
C4A C5A C6A C28A 171.6(6)
C25A C28A C6A C1A -139.3(6)
C50A C28A C6A C1A 92.0(7)
C25A C28A C6A C5A 48.6(8)
C50A C28A C6A C5A -80.1(7)
C12A C11A C14A C36A -21.2(8)
C10A C11A C14A C36A 159.4(6)
C12A C11A C14A C20A 109.5(7)
C10A C11A C14A C20A -69.9(8)
C6A C5A C4A C3A 2.6(10)
C6A C5A C4A C7A -173.8(6)
C29A C7A C4A C5A -110.6(7)
C13A C7A C4A C5A 12.6(9)
C29A C7A C4A C3A 72.9(8)
C13A C7A C4A C3A -163.8(7)
C4A C7A C29A C30A 19.0(9)
C13A C7A C29A C30A -106.4(8)
C4A C7A C29A C34A -154.9(6)
C13A C7A C29A C34A 79.7(7)
C5A C4A C3A O3A -176.0(7)
C7A C4A C3A O3A 0.7(11)
C5A C4A C3A C2A 0.0(11)
C7A C4A C3A C2A 176.7(7)
C1A C2A C3A O3A 171.3(7)
O2A C2A C3A O3A -3.9(12)
C1A C2A C3A C4A -4.6(12)
O2A C2A C3A C4A -179.8(7)
C18A C19A C20A C15A -6.4(11)
C18A C19A C20A C14A 169.0(7)
C36A C14A C20A C19A 107.2(7)
C11A C14A C20A C19A -23.9(9)
C36A C14A C20A C15A -77.5(8)
C11A C14A C20A C15A 151.4(7)
C11A C14A C36A C37A 103.9(8)
C20A C14A C36A C37A -26.2(10)
C11A C14A C36A C41A -71.2(8)
C20A C14A C36A C41A 158.6(6)
C30A C29A C34A O13A -176.0(7)
C7A C29A C34A O13A -1.8(9)
C30A C29A C34A C33A 3.1(10)
C7A C29A C34A C33A 177.3(6)
C35A O13A C34A C29A -169.6(8)
C35A O13A C34A C33A 11.4(12)
C25A C28A C50A C55A 74.2(8)
C6A C28A C50A C55A -157.2(6)
C25A C28A C50A C51A -100.2(8)
C6A C28A C50A C51A 28.4(9)
C19A C20A C15A O7A -178.5(7)
C14A C20A C15A O7A 5.9(11)
C19A C20A C15A C16A 3.5(11)
C14A C20A C15A C16A -172.0(7)
C17A C16A C15A O7A -177.0(9)
O8A C16A C15A O7A 3.0(13)
C17A C16A C15A C20A 0.8(14)
O8A C16A C15A C20A -179.1(8)
C45A C44A C43A C48A -3.3(12)
C45A C44A C43A C21A -177.8(8)
C27A C21A C43A C44A 92.8(8)
C18A C21A C43A C44A -34.9(9)
C27A C21A C43A C48A -81.4(7)
C18A C21A C43A C48A 150.9(6)
C44A C43A C48A O15A -176.1(7)
C21A C43A C48A O15A -1.5(9)
C44A C43A C48A C47A -0.5(10)
C21A C43A C48A C47A 174.2(6)
C49A O15A C48A C43A 177.1(8)
C49A O15A C48A C47A 1.6(12)
C34A C29A C30A C31A -8.3(13)
C7A C29A C30A C31A 177.5(8)
C42A O14A C41A C40A -14.6(12)
C42A O14A C41A C36A 169.2(7)
C37A C36A C41A O14A -178.4(7)
C14A C36A C41A O14A -3.0(10)
C37A C36A C41A C40A 5.3(12)
C14A C36A C41A C40A -179.3(7)
C56A O16A C55A C50A -179.3(8)
C56A O16A C55A C54A 3.3(13)
C51A C50A C55A O16A 176.2(6)
C28A C50A C55A O16A 1.4(10)
C51A C50A C55A C54A -6.3(11)
C28A C50A C55A C54A 178.9(7)
O8A C16A C17A O9A -2.7(15)
C15A C16A C17A O9A 177.3(8)
O8A C16A C17A C18A 177.3(8)
C15A C16A C17A C18A -2.7(14)
C19A C18A C17A C16A 0.1(12)
C21A C18A C17A C16A 177.3(8)
C19A C18A C17A O9A -179.9(7)
C21A C18A C17A O9A -2.7(11)
C45A C46A C47A C48A 2.3(13)
C43A C48A C47A C46A 0.8(11)
O15A C48A C47A C46A 176.1(8)
C55A C50A C51A C52A 1.7(12)
C28A C50A C51A C52A 176.2(8)
C41A C36A C37A C38A -2.0(12)
C14A C36A C37A C38A -177.2(8)
O14A C41A C40A C39A 179.0(9)
C36A C41A C40A C39A -4.9(14)
C43A C44A C45A C46A 6.6(15)
C47A C46A C45A C44A -5.9(15)
C31A C32A C33A C34A 9.6(17)
C29A C34A C33A C32A -3.9(13)
O13A C34A C33A C32A 175.1(9)
C36A C37A C38A C39A -1.5(13)
O16A C55A C54A C53A -173.1(9)
C50A C55A C54A C53A 9.6(13)
C29A C30A C31A C32A 13.4(15)
C33A C32A C31A C30A -14.1(17)
C41A C40A C39A C38A 1.1(17)
C37A C38A C39A C40A 2.0(15)
C50A C51A C52A C53A -0.5(18)
C51A C52A C53A C54A 4(2)
C55A C54A C53A C52A -8.5(18)

loop_
_platon_squeeze_void_nr
_platon_squeeze_void_average_x
_platon_squeeze_void_average_y
_platon_squeeze_void_average_z
_platon_squeeze_void_volume
_platon_squeeze_void_count_electrons
_platon_squeeze_void_content
1 -0.007 -0.012 0.002 2547 1204 ' '
